data_4037291
loop_
_publ_author_name
'Rulev, Alexander Yu'
'Romanov, Alexey R.'
'Kondrashov, Evgeniy V.'
'Ushakov, Igor A.'
'Vashchenko, Alexander V.'
'Muzalevskiy, Vasiliy M.'
'Nenajdenko, Valentine G.'

_publ_section_title
;
 Domino Assembly of Trifluoromethylated N,O-Heterocycles by the Reaction
 of Fluorinated \a-Bromoenones with Amino Alcohols.
;
_journal_issue 20
_journal_name_full 'The Journal of organic chemistry'
_journal_page_first 10029
_journal_page_last 10034
_journal_paper_doi 10.1021/acs.joc.6b01927
_journal_volume 81
_journal_year 2016
_chemical_formula_moiety 'C14 H15 F3 N2 O4'
_chemical_formula_sum 'C14 H15 F3 N2 O4'
_chemical_formula_weight 332.28
_space_group_crystal_system triclinic
_space_group_IT_number 2
_space_group_name_Hall '-P 1'
_space_group_name_H-M_alt 'P -1'
_atom_sites_solution_hydrogens geom
_audit_creation_date 2016-05-11
_audit_creation_method
;
Olex2 1.2
(compiled 2016.02.19 svn.r3266 for OlexSys, GUI svn.r5155)
;
_cell_angle_alpha 83.266(3)
_cell_angle_beta 74.936(4)
_cell_angle_gamma 80.647(4)
_cell_formula_units_Z 2
_cell_length_a 7.3624(8)
_cell_length_b 7.3704(7)
_cell_length_c 14.0312(15)
_cell_measurement_temperature 0(2)
_cell_volume 723.20(13)
_computing_molecular_graphics 'Olex2 (Dolomanov et al., 2009)'
_computing_publication_material 'Olex2 (Dolomanov et al., 2009)'
_computing_structure_refinement 'ShelXL (Sheldrick, 2015)'
_diffrn_ambient_temperature 0.0
_diffrn_measured_fraction_theta_full 0.997
_diffrn_measured_fraction_theta_max 0.988
_diffrn_radiation_type MoK\a
_diffrn_radiation_wavelength 0.71073
_diffrn_reflns_av_R_equivalents 0.0622
_diffrn_reflns_av_unetI/netI 0.0284
_diffrn_reflns_Laue_measured_fraction_full 0.997
_diffrn_reflns_Laue_measured_fraction_max 0.988
_diffrn_reflns_limit_h_max 9
_diffrn_reflns_limit_h_min -9
_diffrn_reflns_limit_k_max 9
_diffrn_reflns_limit_k_min -9
_diffrn_reflns_limit_l_max 17
_diffrn_reflns_limit_l_min -17
_diffrn_reflns_number 34419
_diffrn_reflns_point_group_measured_fraction_full 0.997
_diffrn_reflns_point_group_measured_fraction_max 0.988
_diffrn_reflns_theta_full 25.242
_diffrn_reflns_theta_max 26.211
_diffrn_reflns_theta_min 2.810
_exptl_absorpt_coefficient_mu 0.137
_exptl_absorpt_correction_T_max 0.7453
_exptl_absorpt_correction_T_min 0.6502
_exptl_absorpt_correction_type multi-scan
_exptl_absorpt_process_details
;
SADABS-2014/4 (Bruker,2014/4) was used for absorption correction.
wR2(int) was 0.1629 before and 0.0806 after correction.
The Ratio of minimum to maximum transmission is 0.8724.
The \l/2 correction factor is Not present.
;
_exptl_crystal_density_diffrn 1.526
_exptl_crystal_F_000 344
_exptl_crystal_size_max 0.425
_exptl_crystal_size_mid 0.39
_exptl_crystal_size_min 0.05
_refine_diff_density_max 0.742
_refine_diff_density_min -0.643
_refine_diff_density_rms 0.141
_refine_ls_extinction_method none
_refine_ls_goodness_of_fit_ref 1.173
_refine_ls_hydrogen_treatment constr
_refine_ls_matrix_type full
_refine_ls_number_parameters 210
_refine_ls_number_reflns 2866
_refine_ls_number_restraints 0
_refine_ls_restrained_S_all 1.173
_refine_ls_R_factor_all 0.1145
_refine_ls_R_factor_gt 0.1046
_refine_ls_shift/su_max 0.000
_refine_ls_shift/su_mean 0.000
_refine_ls_structure_factor_coef Fsqd
_refine_ls_weighting_details 'w=1/[\s^2^(Fo^2^)+(0.0410P)^2^+9.8984P] where P=(Fo^2^+2Fc^2^)/3'
_refine_ls_weighting_scheme calc
_refine_ls_wR_factor_gt 0.2894
_refine_ls_wR_factor_ref 0.2935
_reflns_Friedel_coverage 0.000
_reflns_number_gt 2449
_reflns_number_total 2866
_reflns_threshold_expression 'I > 2\s(I)'
_cod_data_source_file jo6b01927_si_002.cif
_cod_data_source_block a
_cod_database_code 4037291
_shelxl_version_number 2013-4
_shelx_space_group_comment
;
The symmetry employed for this shelxl refinement is uniquely defined
by the following loop, which should always be used as a source of
symmetry information in preference to the above space-group names.
They are only intended as comments.
;
_shelx_estimated_absorpt_t_max 0.993
_shelx_estimated_absorpt_t_min 0.944
_olex2_refinement_description
;
1. Fixed Uiso
 At 1.2 times of:
  All C(H) groups, All C(H,H) groups, All N(H) groups
 At 1.5 times of:
  All C(H,H,H) groups
2.a Ternary CH refined with riding coordinates:
 C3(H3), C9(H9)
2.b Secondary CH2 refined with riding coordinates:
 C6(H6A,H6B)
2.c Aromatic/amide H refined with riding coordinates:
 C0AA(H0AA), N4(H4), C10(H10), C11(H11), C12(H12)
2.d Idealised Me refined as rotating group:
 C13(H13A,H13B,H13C), C14(H14A,H14B,H14C)
;
_olex2_submission_special_instructions 'No special instructions were received'

loop_
_space_group_symop_operation_xyz
'x, y, z'
'-x, -y, -z'

loop_
_atom_site_label
_atom_site_type_symbol
_atom_site_fract_x
_atom_site_fract_y
_atom_site_fract_z
_atom_site_U_iso_or_equiv
_atom_site_adp_type
_atom_site_occupancy
_atom_site_site_symmetry_order
_atom_site_calc_flag
_atom_site_refinement_flags_posn
F1 F 1.1817(6) -0.2795(6) 0.3687(3) 0.0374(11) Uani 1 1 d .
F2 F 0.9218(7) -0.3975(5) 0.4157(3) 0.0364(11) Uani 1 1 d .
F3 F 0.9778(6) -0.2002(6) 0.5023(3) 0.0300(10) Uani 1 1 d .
O1 O 1.4999(8) 0.1863(8) -0.1531(4) 0.0381(14) Uani 1 1 d .
O2 O 0.9367(7) -0.1183(6) 0.2500(3) 0.0198(10) Uani 1 1 d .
O3 O 1.3515(7) -0.0338(7) -0.0703(4) 0.0288(11) Uani 1 1 d .
O4 O 0.7165(6) -0.0478(6) 0.4064(3) 0.0217(10) Uani 1 1 d .
N1 N 1.3833(8) 0.1281(8) -0.0826(4) 0.0221(12) Uani 1 1 d .
C2 C 1.0628(8) 0.2999(8) 0.1515(4) 0.0121(11) Uani 1 1 d .
C1 C 1.2748(9) 0.2533(9) -0.0072(5) 0.0178(13) Uani 1 1 d .
C0AA C 1.1619(9) 0.1804(8) 0.0789(5) 0.0163(12) Uani 1 1 d .
H0AA H 1.1518 0.0523 0.0886 0.020 Uiso 1 1 calc R
C3 C 0.9325(8) 0.2286(8) 0.2477(4) 0.0133(12) Uani 1 1 d .
H3 H 0.9340 0.3089 0.3001 0.016 Uiso 1 1 calc R
N4 N 0.7416(7) 0.2597(7) 0.2336(4) 0.0154(11) Uani 1 1 d .
H4 H 0.7223 0.2930 0.1744 0.018 Uiso 1 1 calc R
C5 C 0.5796(9) 0.2351(9) 0.3193(5) 0.0170(13) Uani 1 1 d .
C6 C 0.5708(9) 0.0321(9) 0.3572(5) 0.0206(13) Uani 1 1 d .
H6A H 0.4455 0.0219 0.4037 0.025 Uiso 1 1 calc R
H6B H 0.5807 -0.0402 0.3005 0.025 Uiso 1 1 calc R
C7 C 0.9979(10) -0.2422(9) 0.4100(5) 0.0208(13) Uani 1 1 d .
C8 C 0.8980(9) -0.0885(8) 0.3519(4) 0.0160(12) Uani 1 1 d .
C9 C 1.0112(9) 0.0344(8) 0.2792(4) 0.0155(12) Uani 1 1 d .
H9 H 1.1504 0.0136 0.2756 0.019 Uiso 1 1 calc R
C10 C 1.2953(9) 0.4384(9) -0.0247(5) 0.0203(13) Uani 1 1 d .
H10 H 1.3755 0.4838 -0.0843 0.024 Uiso 1 1 calc R
C11 C 1.1951(9) 0.5563(9) 0.0476(5) 0.0211(14) Uani 1 1 d .
H11 H 1.2043 0.6846 0.0374 0.025 Uiso 1 1 calc R
C12 C 1.0819(9) 0.4858(9) 0.1346(5) 0.0192(13) Uani 1 1 d .
H12 H 1.0155 0.5669 0.1840 0.023 Uiso 1 1 calc R
C13 C 0.4033(9) 0.3027(10) 0.2808(5) 0.0242(15) Uani 1 1 d .
H13A H 0.4007 0.4340 0.2587 0.036 Uiso 1 1 calc GR
H13B H 0.2896 0.2848 0.3338 0.036 Uiso 1 1 calc GR
H13C H 0.4061 0.2326 0.2251 0.036 Uiso 1 1 calc GR
C14 C 0.5815(10) 0.3481(10) 0.4022(5) 0.0232(14) Uani 1 1 d .
H14A H 0.6892 0.2970 0.4305 0.035 Uiso 1 1 calc GR
H14B H 0.4629 0.3445 0.4537 0.035 Uiso 1 1 calc GR
H14C H 0.5935 0.4761 0.3762 0.035 Uiso 1 1 calc GR

loop_
_atom_site_aniso_label
_atom_site_aniso_U_11
_atom_site_aniso_U_22
_atom_site_aniso_U_33
_atom_site_aniso_U_23
_atom_site_aniso_U_13
_atom_site_aniso_U_12
F1 0.027(2) 0.034(2) 0.040(3) 0.011(2) -0.0034(19) 0.0106(18)
F2 0.054(3) 0.0135(19) 0.047(3) 0.0070(18) -0.022(2) -0.0101(19)
F3 0.041(2) 0.029(2) 0.021(2) 0.0016(16) -0.0151(18) 0.0006(19)
O1 0.042(3) 0.044(3) 0.021(3) -0.004(2) 0.010(2) -0.013(3)
O2 0.030(3) 0.015(2) 0.015(2) -0.0014(17) -0.0045(18) -0.0035(18)
O3 0.038(3) 0.024(3) 0.022(2) -0.007(2) -0.002(2) -0.004(2)
O4 0.018(2) 0.028(3) 0.014(2) 0.0036(18) 0.0016(17) -0.0021(19)
N1 0.028(3) 0.024(3) 0.015(3) -0.002(2) -0.006(2) -0.003(2)
C2 0.010(3) 0.018(3) 0.009(3) 0.000(2) -0.003(2) -0.004(2)
C1 0.016(3) 0.021(3) 0.018(3) 0.000(2) -0.008(2) -0.001(2)
C0AA 0.017(3) 0.012(3) 0.021(3) 0.000(2) -0.005(2) -0.003(2)
C3 0.014(3) 0.013(3) 0.011(3) 0.000(2) -0.003(2) -0.001(2)
N4 0.014(3) 0.021(3) 0.011(2) 0.002(2) -0.0050(19) -0.001(2)
C5 0.013(3) 0.020(3) 0.018(3) -0.003(2) -0.006(2) -0.001(2)
C6 0.017(3) 0.025(3) 0.017(3) -0.001(3) 0.000(2) -0.004(3)
C7 0.025(3) 0.015(3) 0.022(3) 0.004(2) -0.009(3) -0.001(3)
C8 0.020(3) 0.011(3) 0.017(3) -0.001(2) -0.007(2) 0.001(2)
C9 0.014(3) 0.019(3) 0.014(3) 0.000(2) -0.004(2) -0.002(2)
C10 0.019(3) 0.024(3) 0.018(3) 0.006(3) -0.004(2) -0.007(3)
C11 0.019(3) 0.015(3) 0.027(3) 0.005(3) -0.003(3) -0.005(2)
C12 0.022(3) 0.017(3) 0.020(3) -0.002(2) -0.008(3) 0.000(2)
C13 0.014(3) 0.036(4) 0.023(3) -0.004(3) -0.005(3) 0.000(3)
C14 0.022(3) 0.031(4) 0.018(3) -0.008(3) -0.004(3) -0.003(3)

loop_
_atom_type_symbol
_atom_type_description
_atom_type_scat_dispersion_real
_atom_type_scat_dispersion_imag
_atom_type_scat_source
C C 0.0033 0.0016 'International Tables Vol C Tables 4.2.6.8 and 6.1.1.4'
H H 0.0000 0.0000 'International Tables Vol C Tables 4.2.6.8 and 6.1.1.4'
N N 0.0061 0.0033 'International Tables Vol C Tables 4.2.6.8 and 6.1.1.4'
O O 0.0106 0.0060 'International Tables Vol C Tables 4.2.6.8 and 6.1.1.4'
F F 0.0171 0.0103 'International Tables Vol C Tables 4.2.6.8 and 6.1.1.4'

loop_
_geom_angle_atom_site_label_1
_geom_angle_atom_site_label_2
_geom_angle_atom_site_label_3
_geom_angle
C8 O2 C9 60.9(4)
C8 O4 C6 119.3(5)
O1 N1 O3 123.1(6)
O1 N1 C1 119.3(6)
O3 N1 C1 117.5(5)
C0AA C2 C3 121.0(5)
C12 C2 C0AA 119.0(5)
C12 C2 C3 120.0(5)
C0AA C1 N1 118.7(6)
C0AA C1 C10 123.1(6)
C10 C1 N1 118.2(6)
C2 C0AA H0AA 120.8
C1 C0AA C2 118.4(6)
C1 C0AA H0AA 120.8
C2 C3 H3 107.0
N4 C3 C2 107.1(5)
N4 C3 H3 107.0
N4 C3 C9 117.9(5)
C9 C3 C2 110.4(5)
C9 C3 H3 107.0
C3 N4 H4 120.2
C3 N4 C5 119.6(5)
C5 N4 H4 120.2
N4 C5 C6 112.7(5)
N4 C5 C13 105.3(5)
N4 C5 C14 111.2(5)
C13 C5 C6 107.0(5)
C14 C5 C6 110.4(5)
C14 C5 C13 109.9(5)
O4 C6 C5 114.2(5)
O4 C6 H6A 108.7
O4 C6 H6B 108.7
C5 C6 H6A 108.7
C5 C6 H6B 108.7
H6A C6 H6B 107.6
F1 C7 F2 107.4(5)
F1 C7 F3 108.0(5)
F1 C7 C8 112.8(5)
F2 C7 C8 109.9(5)
F3 C7 F2 107.3(5)
F3 C7 C8 111.3(5)
O2 C8 C7 112.6(5)
O2 C8 C9 61.3(4)
O4 C8 O2 121.1(5)
O4 C8 C7 107.6(5)
O4 C8 C9 127.5(5)
C9 C8 C7 119.2(5)
O2 C9 C3 117.3(5)
O2 C9 H9 115.4
C3 C9 H9 115.4
C8 C9 O2 57.8(4)
C8 C9 C3 123.2(5)
C8 C9 H9 115.4
C1 C10 H10 120.9
C1 C10 C11 118.1(6)
C11 C10 H10 120.9
C10 C11 H11 120.2
C12 C11 C10 119.7(6)
C12 C11 H11 120.2
C2 C12 H12 119.1
C11 C12 C2 121.8(6)
C11 C12 H12 119.1
C5 C13 H13A 109.5
C5 C13 H13B 109.5
C5 C13 H13C 109.5
H13A C13 H13B 109.5
H13A C13 H13C 109.5
H13B C13 H13C 109.5
C5 C14 H14A 109.5
C5 C14 H14B 109.5
C5 C14 H14C 109.5
H14A C14 H14B 109.5
H14A C14 H14C 109.5
H14B C14 H14C 109.5

loop_
_geom_bond_atom_site_label_1
_geom_bond_atom_site_label_2
_geom_bond_distance
F1 C7 1.324(8)
F2 C7 1.339(8)
F3 C7 1.332(8)
O1 N1 1.215(7)
O2 C8 1.419(7)
O2 C9 1.470(7)
O3 N1 1.237(7)
O4 C6 1.435(8)
O4 C8 1.361(8)
N1 C1 1.470(8)
C2 C0AA 1.401(8)
C2 C3 1.530(8)
C2 C12 1.386(9)
C1 C0AA 1.382(9)
C1 C10 1.384(9)
C0AA H0AA 0.9500
C3 H3 1.0000
C3 N4 1.448(7)
C3 C9 1.515(8)
N4 H4 0.8800
N4 C5 1.474(8)
C5 C6 1.534(9)
C5 C13 1.522(8)
C5 C14 1.512(9)
C6 H6A 0.9900
C6 H6B 0.9900
C7 C8 1.522(8)
C8 C9 1.464(8)
C9 H9 1.0000
C10 H10 0.9500
C10 C11 1.392(9)
C11 H11 0.9500
C11 C12 1.384(9)
C12 H12 0.9500
C13 H13A 0.9800
C13 H13B 0.9800
C13 H13C 0.9800
C14 H14A 0.9800
C14 H14B 0.9800
C14 H14C 0.9800

loop_
_geom_torsion_atom_site_label_1
_geom_torsion_atom_site_label_2
_geom_torsion_atom_site_label_3
_geom_torsion_atom_site_label_4
_geom_torsion
F1 C7 C8 O2 50.9(7)
F1 C7 C8 O4 -173.2(5)
F1 C7 C8 C9 -17.8(8)
F2 C7 C8 O2 -68.8(7)
F2 C7 C8 O4 67.1(7)
F2 C7 C8 C9 -137.5(6)
F3 C7 C8 O2 172.5(5)
F3 C7 C8 O4 -51.6(7)
F3 C7 C8 C9 103.8(7)
O1 N1 C1 C0AA -171.3(6)
O1 N1 C1 C10 6.7(9)
O2 C8 C9 C3 103.6(6)
O3 N1 C1 C0AA 8.1(8)
O3 N1 C1 C10 -173.9(6)
O4 C8 C9 O2 -108.7(7)
O4 C8 C9 C3 -5.1(10)
N1 C1 C0AA C2 178.4(5)
N1 C1 C10 C11 -178.9(6)
C2 C3 N4 C5 -169.3(5)
C2 C3 C9 O2 -95.7(6)
C2 C3 C9 C8 -163.4(5)
C1 C10 C11 C12 1.2(9)
C0AA C2 C3 N4 -95.6(6)
C0AA C2 C3 C9 33.9(7)
C0AA C2 C12 C11 0.5(9)
C0AA C1 C10 C11 -0.9(9)
C3 C2 C0AA C1 178.9(5)
C3 C2 C12 C11 -178.6(6)
C3 N4 C5 C6 -70.9(7)
C3 N4 C5 C13 172.7(5)
C3 N4 C5 C14 53.7(7)
N4 C3 C9 O2 27.8(7)
N4 C3 C9 C8 -40.0(8)
N4 C5 C6 O4 71.3(6)
C6 O4 C8 O2 -23.2(8)
C6 O4 C8 C7 -154.7(5)
C6 O4 C8 C9 52.6(9)
C7 C8 C9 O2 101.3(6)
C7 C8 C9 C3 -155.1(6)
C8 O2 C9 C3 -113.8(6)
C8 O4 C6 C5 -73.5(7)
C9 O2 C8 O4 118.7(6)
C9 O2 C8 C7 -112.0(6)
C9 C3 N4 C5 65.6(7)
C10 C1 C0AA C2 0.4(9)
C10 C11 C12 C2 -1.0(10)
C12 C2 C0AA C1 -0.2(8)
C12 C2 C3 N4 83.4(6)
C12 C2 C3 C9 -147.1(5)
C13 C5 C6 O4 -173.4(5)
C14 C5 C6 O4 -53.7(7)
